data_7055790
loop_
_publ_author_name
'D\^irtu, Marinela M.'
'Adarsh, N. N.'
'Naik, Anil D.'
'Robeyns, Koen'
'Garcia, Yann'

_publ_section_title
;
 Supramolecular homochiral helicity and zigzag hydrogen bonded chains in
 1,2,4-triazole derived aminoester and aminoacid
;
_journal_issue 11
_journal_name_full 'New J. Chem.'
_journal_page_first 9025
_journal_paper_doi 10.1039/C6NJ01687A
_journal_volume 40
_journal_year 2016
_chemical_formula_moiety 'C5 H7 N3 O2'
_chemical_formula_sum 'C5 H7 N3 O2'
_chemical_formula_weight 141.14
_space_group_crystal_system orthorhombic
_space_group_IT_number 19
_space_group_name_Hall 'P 2ac 2ab'
_space_group_name_H-M_alt 'P 21 21 21'
_symmetry_space_group_name_Hall 'P 2ac 2ab'
_symmetry_space_group_name_H-M 'P 21 21 21'
_atom_sites_solution_hydrogens geom
_audit_creation_method SHELXL-2014/7
_audit_update_record
;
2016-04-04 deposited with the CCDC.
2016-09-12 downloaded from the CCDC.
;
_cell_angle_alpha 90
_cell_angle_beta 90
_cell_angle_gamma 90
_cell_formula_units_Z 8
_cell_length_a 9.7498(5)
_cell_length_b 10.7110(4)
_cell_length_c 12.7361(6)
_cell_measurement_reflns_used 4263
_cell_measurement_temperature 150(2)
_cell_measurement_theta_max 25.6975
_cell_measurement_theta_min 2.4796
_cell_volume 1330.03(11)
_computing_cell_refinement
;
CrysAlisPro, Agilent Technologies,
Version 1.171.35.19 (release 27-10-2011 CrysAlis171 .NET)
(compiled Oct 27 2011,15:02:11)
;
_computing_data_collection MAR
_computing_data_reduction
;
CrysAlisPro, Agilent Technologies,
Version 1.171.35.19 (release 27-10-2011 CrysAlis171 .NET)
(compiled Oct 27 2011,15:02:11)
;
_computing_structure_refinement 'SHELXL-2014/7 (Sheldrick, 2014)'
_computing_structure_solution 'SHELXS-97 (Sheldrick, 1990)'
_diffrn_ambient_temperature 150(2)
_diffrn_measured_fraction_theta_full 0.995
_diffrn_measured_fraction_theta_max 0.988
_diffrn_measurement_device_type 'MAR345 image plate'
_diffrn_measurement_method '100 images, \D\F 2.0\%'
_diffrn_radiation_monochromator 'Zr filter'
_diffrn_radiation_source 'Rigaku UltraX 18 rotating anode'
_diffrn_radiation_type MoK\a
_diffrn_radiation_wavelength 0.71073
_diffrn_reflns_av_R_equivalents 0.0472
_diffrn_reflns_av_unetI/netI 0.0295
_diffrn_reflns_Laue_measured_fraction_full 0.995
_diffrn_reflns_Laue_measured_fraction_max 0.988
_diffrn_reflns_limit_h_max 11
_diffrn_reflns_limit_h_min -11
_diffrn_reflns_limit_k_max 12
_diffrn_reflns_limit_k_min -12
_diffrn_reflns_limit_l_max 15
_diffrn_reflns_limit_l_min -15
_diffrn_reflns_number 9867
_diffrn_reflns_point_group_measured_fraction_full 0.994
_diffrn_reflns_point_group_measured_fraction_max 0.975
_diffrn_reflns_theta_full 25.242
_diffrn_reflns_theta_max 25.753
_diffrn_reflns_theta_min 2.485
_exptl_absorpt_coefficient_mu 0.112
_exptl_absorpt_correction_T_max 1.00000
_exptl_absorpt_correction_T_min 0.91659
_exptl_absorpt_correction_type multi-scan
_exptl_absorpt_process_details
;
CrysAlisPro, Agilent Technologies,
Version 1.171.35.19 (release 27-10-2011 CrysAlis171 .NET)
(compiled Oct 27 2011,15:02:11)
Empirical absorption correction using spherical harmonics,
 implemented in SCALE3 ABSPACK scaling algorithm.
;
_exptl_crystal_colour colourless
_exptl_crystal_density_diffrn 1.410
_exptl_crystal_description block
_exptl_crystal_F_000 592
_exptl_crystal_size_max 0.44
_exptl_crystal_size_mid 0.27
_exptl_crystal_size_min 0.22
_refine_diff_density_max 0.159
_refine_diff_density_min -0.148
_refine_diff_density_rms 0.035
_refine_ls_abs_structure_details
;
 Flack x determined using 824 quotients [(I+)-(I-)]/[(I+)+(I-)]
 (Parsons, Flack and Wagner, Acta Cryst. B69 (2013) 249-259).
;
_refine_ls_abs_structure_Flack 0.4(10)
_refine_ls_extinction_method none
_refine_ls_goodness_of_fit_ref 1.089
_refine_ls_hydrogen_treatment constr
_refine_ls_matrix_type full
_refine_ls_number_parameters 231
_refine_ls_number_reflns 2490
_refine_ls_number_restraints 26
_refine_ls_restrained_S_all 1.088
_refine_ls_R_factor_all 0.0529
_refine_ls_R_factor_gt 0.0438
_refine_ls_shift/su_max 0.000
_refine_ls_shift/su_mean 0.000
_refine_ls_structure_factor_coef Fsqd
_refine_ls_weighting_details 'w=1/[\s^2^(Fo^2^)+(0.0317P)^2^+0.5234P] where P=(Fo^2^+2Fc^2^)/3'
_refine_ls_weighting_scheme calc
_refine_ls_wR_factor_gt 0.0981
_refine_ls_wR_factor_ref 0.1038
_reflns_Friedel_coverage 0.702
_reflns_Friedel_fraction_full 0.992
_reflns_Friedel_fraction_max 0.957
_reflns_number_gt 2201
_reflns_number_total 2490
_reflns_threshold_expression 'I > 2\s(I)'
_cod_data_source_file c6nj01687a2.cif
_cod_data_source_block 2
_cod_depositor_comments
;
The following automatic conversions were performed:
'__cell_measurement_reflns_used' tag replaced with
'_cell_measurement_reflns_used' tag.

Automatic conversion script
Id: cif_correct_tags 4268 2015-11-12 08:31:59Z antanas 

 Adding full bibliography for 7055789--7055790.cif.
;
_cod_original_cell_volume 1330.04(11)
_cod_database_code 7055790
_shelx_shelxl_version_number 2014/7
_shelx_space_group_comment
;
The symmetry employed for this shelxl refinement is uniquely defined
by the following loop, which should always be used as a source of
symmetry information in preference to the above space-group names.
They are only intended as comments.
;

loop_
_space_group_symop_operation_xyz
'x, y, z'
'-x+1/2, -y, z+1/2'
'-x, y+1/2, -z+1/2'
'x+1/2, -y+1/2, -z'

loop_
_atom_site_label
_atom_site_type_symbol
_atom_site_fract_x
_atom_site_fract_y
_atom_site_fract_z
_atom_site_U_iso_or_equiv
_atom_site_adp_type
_atom_site_occupancy
_atom_site_site_symmetry_order
_atom_site_calc_flag
_atom_site_refinement_flags_posn
_atom_site_refinement_flags_adp
_atom_site_refinement_flags_occupancy
_atom_site_disorder_assembly
_atom_site_disorder_group
C1 C 0.4474(4) -0.0303(3) 0.0842(3) 0.0452(8) Uani 1 1 d . . . . .
H1 H 0.5155 -0.0704 0.1255 0.054 Uiso 1 1 calc R U . . .
N2 N 0.3838(3) -0.0829(3) 0.0061(2) 0.0541(8) Uani 1 1 d . . . . .
N3 N 0.2935(3) 0.0067(2) -0.0309(2) 0.0512(8) Uani 1 1 d . . . . .
C4 C 0.3083(4) 0.1066(3) 0.0257(2) 0.0421(8) Uani 1 1 d . . . . .
H4 H 0.2579 0.1817 0.0163 0.050 Uiso 1 1 calc R U . . .
N5 N 0.4046(3) 0.0888(2) 0.09935(18) 0.0338(6) Uani 1 1 d . . . . .
C6 C 0.4434(3) 0.1802(3) 0.1800(2) 0.0375(8) Uani 1 1 d . . . . .
H6 H 0.4086 0.2635 0.1565 0.045 Uiso 1 1 calc R U . . .
C7 C 0.5978(4) 0.1907(4) 0.1914(3) 0.0597(11) Uani 1 1 d . . . . .
H7A H 0.6347 0.1115 0.2175 0.090 Uiso 1 1 calc R U . . .
H7B H 0.6197 0.2576 0.2412 0.090 Uiso 1 1 calc R U . . .
H7C H 0.6386 0.2099 0.1230 0.090 Uiso 1 1 calc R U . . .
C8 C 0.3772(4) 0.1517(3) 0.2857(3) 0.0382(8) Uani 1 1 d . . . . .
O9 O 0.3688(3) 0.2328(2) 0.3516(2) 0.0567(7) Uani 1 1 d . . . . .
O10 O 0.3354(3) 0.0376(2) 0.2969(2) 0.0618(9) Uani 1 1 d . . . . .
H10 H 0.2922 0.0308 0.3537 0.093 Uiso 1 1 calc R U . . .
C21 C 0.0558(4) 0.5598(4) 0.4244(3) 0.0541(9) Uani 1 1 d . . . . .
H21 H 0.0001 0.6139 0.3834 0.065 Uiso 1 1 calc R U . . .
N22 N 0.1240(3) 0.5945(3) 0.5062(2) 0.0471(8) Uani 1 1 d . . . . .
N23 N 0.1904(3) 0.4895(2) 0.5418(2) 0.0463(7) Uani 1 1 d . . . . .
C24 C 0.1565(5) 0.3976(3) 0.4797(3) 0.0574(10) Uani 1 1 d . . . . .
H24 H 0.1873 0.3140 0.4876 0.069 Uiso 1 1 calc R U . . .
N25 N 0.0734(3) 0.4367(3) 0.4042(2) 0.0536(9) Uani 1 1 d . . . . .
C26 C -0.0072(8) 0.3914(7) 0.3107(5) 0.0389(18) Uani 0.529(10) 1 d D U P A 1
H26 H -0.0822 0.4507 0.2910 0.047 Uiso 0.529(10) 1 calc R U P A 1
C27 C -0.0621(10) 0.2633(8) 0.3384(7) 0.058(2) Uani 0.529(10) 1 d D . P A 1
H27A H 0.0146 0.2071 0.3538 0.087 Uiso 0.529(10) 1 calc R U P A 1
H27B H -0.1149 0.2302 0.2791 0.087 Uiso 0.529(10) 1 calc R U P A 1
H27C H -0.1216 0.2696 0.4002 0.087 Uiso 0.529(10) 1 calc R U P A 1
C28 C 0.101(2) 0.3780(14) 0.2224(13) 0.060(6) Uani 0.529(10) 1 d D U P A 1
O29 O 0.096(3) 0.293(2) 0.1611(18) 0.064(5) Uani 0.529(10) 1 d D U P A 1
O30 O 0.177(3) 0.4801(13) 0.2092(17) 0.051(3) Uani 0.529(10) 1 d D U P A 1
H30 H 0.2281 0.4707 0.1568 0.077 Uiso 0.529(10) 1 calc R U P A 1
C26B C 0.0490(8) 0.3342(8) 0.3243(5) 0.035(2) Uani 0.471(10) 1 d D U P A 2
H26B H 0.0838 0.2516 0.3493 0.043 Uiso 0.471(10) 1 calc R U P A 2
C27B C -0.1054(8) 0.3348(12) 0.3117(9) 0.063(3) Uani 0.471(10) 1 d D . P A 2
H27D H -0.1316 0.2764 0.2559 0.095 Uiso 0.471(10) 1 calc R U P A 2
H27E H -0.1361 0.4191 0.2931 0.095 Uiso 0.471(10) 1 calc R U P A 2
H27F H -0.1484 0.3093 0.3778 0.095 Uiso 0.471(10) 1 calc R U P A 2
C28B C 0.110(2) 0.3702(18) 0.2149(12) 0.059(7) Uani 0.471(10) 1 d D U P A 2
O29B O 0.126(3) 0.291(2) 0.1494(18) 0.058(4) Uani 0.471(10) 1 d D U P A 2
O30B O 0.147(3) 0.4887(18) 0.208(2) 0.082(9) Uani 0.471(10) 1 d D U P A 2
H30B H 0.2032 0.4975 0.1590 0.123 Uiso 0.471(10) 1 calc R U P A 2

loop_
_atom_site_aniso_label
_atom_site_aniso_U_11
_atom_site_aniso_U_22
_atom_site_aniso_U_33
_atom_site_aniso_U_23
_atom_site_aniso_U_13
_atom_site_aniso_U_12
C1 0.052(2) 0.0380(17) 0.0458(19) 0.0024(16) -0.0071(17) 0.0055(16)
N2 0.076(2) 0.0346(14) 0.0518(18) -0.0049(14) -0.0046(17) 0.0030(15)
N3 0.078(2) 0.0338(15) 0.0420(16) -0.0002(13) -0.0153(16) -0.0023(15)
C4 0.062(2) 0.0274(15) 0.0368(16) 0.0022(14) -0.0161(17) 0.0022(15)
N5 0.0429(14) 0.0286(12) 0.0301(13) 0.0004(11) -0.0016(11) -0.0010(11)
C6 0.0447(18) 0.0345(16) 0.0333(17) 0.0014(13) -0.0058(15) -0.0061(14)
C7 0.043(2) 0.080(3) 0.055(2) -0.010(2) 0.000(2) -0.011(2)
C8 0.044(2) 0.0336(16) 0.0368(17) -0.0002(14) -0.0026(15) -0.0051(15)
O9 0.079(2) 0.0470(14) 0.0440(14) -0.0106(12) 0.0068(14) -0.0170(14)
O10 0.108(3) 0.0364(12) 0.0409(14) 0.0002(11) 0.0232(15) -0.0140(15)
C21 0.051(2) 0.065(2) 0.046(2) 0.0069(19) 0.0033(19) 0.0034(19)
N22 0.068(2) 0.0325(13) 0.0411(16) -0.0046(12) 0.0048(15) 0.0033(14)
N23 0.0667(19) 0.0361(15) 0.0361(15) -0.0036(12) -0.0028(14) -0.0010(15)
C24 0.092(3) 0.0305(16) 0.050(2) -0.0053(18) 0.010(2) -0.0005(19)
N25 0.065(2) 0.064(2) 0.0321(15) -0.0083(15) 0.0079(15) -0.0280(16)
C26 0.034(4) 0.048(4) 0.035(3) 0.003(3) -0.009(3) 0.002(3)
C27 0.050(5) 0.073(6) 0.050(4) -0.010(4) -0.003(4) -0.022(4)
C28 0.067(12) 0.057(8) 0.058(10) -0.023(7) 0.000(8) -0.036(8)
O29 0.076(15) 0.069(6) 0.048(6) -0.018(4) 0.025(5) -0.035(6)
O30 0.074(7) 0.042(4) 0.038(5) -0.013(4) 0.018(4) -0.019(4)
C26B 0.039(4) 0.037(4) 0.031(4) -0.001(3) -0.002(3) 0.001(4)
C27B 0.036(5) 0.086(8) 0.067(7) -0.021(6) -0.001(5) -0.007(5)
C28B 0.070(14) 0.097(12) 0.011(6) 0.003(6) 0.001(7) -0.021(11)
O29B 0.054(10) 0.082(7) 0.037(6) -0.017(5) 0.014(5) -0.029(5)
O30B 0.104(18) 0.096(10) 0.046(8) -0.015(7) 0.028(9) -0.035(10)

loop_
_atom_type_symbol
_atom_type_description
_atom_type_scat_dispersion_real
_atom_type_scat_dispersion_imag
_atom_type_scat_source
C C 0.0033 0.0016 'International Tables Vol C Tables 4.2.6.8 and 6.1.1.4'
H H 0.0000 0.0000 'International Tables Vol C Tables 4.2.6.8 and 6.1.1.4'
N N 0.0061 0.0033 'International Tables Vol C Tables 4.2.6.8 and 6.1.1.4'
O O 0.0106 0.0060 'International Tables Vol C Tables 4.2.6.8 and 6.1.1.4'

loop_
_geom_angle_atom_site_label_1
_geom_angle_atom_site_label_2
_geom_angle_atom_site_label_3
_geom_angle
N2 C1 N5 111.7(3)
N2 C1 H1 124.2
N5 C1 H1 124.2
C1 N2 N3 105.3(3)
C4 N3 N2 108.1(3)
N3 C4 N5 110.4(3)
N3 C4 H4 124.8
N5 C4 H4 124.8
C4 N5 C1 104.4(3)
C4 N5 C6 125.1(3)
C1 N5 C6 130.4(3)
N5 C6 C7 111.9(3)
N5 C6 C8 112.0(2)
C7 C6 C8 110.5(3)
N5 C6 H6 107.4
C7 C6 H6 107.4
C8 C6 H6 107.4
C6 C7 H7A 109.5
C6 C7 H7B 109.5
H7A C7 H7B 109.5
C6 C7 H7C 109.5
H7A C7 H7C 109.5
H7B C7 H7C 109.5
O9 C8 O10 125.4(3)
O9 C8 C6 119.8(3)
O10 C8 C6 114.8(3)
C8 O10 H10 109.5
N22 C21 N25 111.6(4)
N22 C21 H21 124.2
N25 C21 H21 124.2
C21 N22 N23 105.9(3)
C24 N23 N22 107.3(3)
N23 C24 N25 110.8(3)
N23 C24 H24 124.6
N25 C24 H24 124.6
C24 N25 C21 104.4(3)
C24 N25 C26 142.2(4)
C21 N25 C26 113.4(4)
C24 N25 C26B 110.7(4)
C21 N25 C26B 144.3(5)
N25 C26 C27 107.0(6)
N25 C26 C28 104.3(9)
C27 C26 C28 109.0(8)
N25 C26 H26 112.0
C27 C26 H26 112.0
C28 C26 H26 112.0
C26 C27 H27A 109.5
C26 C27 H27B 109.5
H27A C27 H27B 109.5
C26 C27 H27C 109.5
H27A C27 H27C 109.5
H27B C27 H27C 109.5
O29 C28 O30 124.4(11)
O29 C28 C26 120.9(11)
O30 C28 C26 113.2(10)
C28 O30 H30 109.5
C27B C26B N25 103.0(7)
C27B C26B C28B 106.4(11)
N25 C26B C28B 111.2(8)
C27B C26B H26B 112.0
N25 C26B H26B 112.0
C28B C26B H26B 112.0
C26B C27B H27D 109.5
C26B C27B H27E 109.5
H27D C27B H27E 109.5
C26B C27B H27F 109.5
H27D C27B H27F 109.5
H27E C27B H27F 109.5
O29B C28B O30B 126.8(13)
O29B C28B C26B 119.7(13)
O30B C28B C26B 113.3(12)
C28B O30B H30B 109.5

loop_
_geom_bond_atom_site_label_1
_geom_bond_atom_site_label_2
_geom_bond_distance
C1 N2 1.301(4)
C1 N5 1.356(4)
C1 H1 0.9500
N2 N3 1.384(4)
N3 C4 1.299(4)
C4 N5 1.341(4)
C4 H4 0.9500
N5 C6 1.468(4)
C6 C7 1.516(5)
C6 C8 1.524(5)
C6 H6 1.0000
C7 H7A 0.9800
C7 H7B 0.9800
C7 H7C 0.9800
C8 O9 1.211(4)
C8 O10 1.297(4)
O10 H10 0.8400
C21 N22 1.291(5)
C21 N25 1.354(5)
C21 H21 0.9500
N22 N23 1.374(4)
N23 C24 1.306(4)
C24 N25 1.325(5)
C24 H24 0.9500
N25 C26 1.507(7)
N25 C26B 1.516(7)
C26 C27 1.515(9)
C26 C28 1.550(10)
C26 H26 1.0000
C27 H27A 0.9800
C27 H27B 0.9800
C27 H27C 0.9800
C28 O29 1.205(9)
C28 O30 1.329(9)
O30 H30 0.8400
C26B C27B 1.514(9)
C26B C28B 1.562(10)
C26B H26B 1.0000
C27B H27D 0.9800
C27B H27E 0.9800
C27B H27F 0.9800
C28B O29B 1.202(10)
C28B O30B 1.323(11)
O30B H30B 0.8400

loop_
_geom_torsion_atom_site_label_1
_geom_torsion_atom_site_label_2
_geom_torsion_atom_site_label_3
_geom_torsion_atom_site_label_4
_geom_torsion
N5 C1 N2 N3 -0.6(4)
C1 N2 N3 C4 0.3(4)
N2 N3 C4 N5 0.1(4)
N3 C4 N5 C1 -0.4(4)
N3 C4 N5 C6 -177.1(3)
N2 C1 N5 C4 0.7(4)
N2 C1 N5 C6 177.1(3)
C4 N5 C6 C7 -135.1(3)
C1 N5 C6 C7 49.1(4)
C4 N5 C6 C8 100.2(4)
C1 N5 C6 C8 -75.6(4)
N5 C6 C8 O9 -160.8(3)
C7 C6 C8 O9 73.7(4)
N5 C6 C8 O10 20.1(4)
C7 C6 C8 O10 -105.3(4)
N25 C21 N22 N23 0.2(4)
C21 N22 N23 C24 -0.8(4)
N22 N23 C24 N25 1.1(5)
N23 C24 N25 C21 -0.9(4)
N23 C24 N25 C26 -178.2(5)
N23 C24 N25 C26B 172.6(4)
N22 C21 N25 C24 0.4(4)
N22 C21 N25 C26 178.6(4)
N22 C21 N25 C26B -169.2(6)
C24 N25 C26 C27 36.7(10)
C21 N25 C26 C27 -140.5(6)
C24 N25 C26 C28 -78.8(10)
C21 N25 C26 C28 104.1(9)
N25 C26 C28 O29 142(3)
C27 C26 C28 O29 28(3)
N25 C26 C28 O30 -52(3)
C27 C26 C28 O30 -166(2)
C24 N25 C26B C27B 131.8(7)
C21 N25 C26B C27B -59.0(10)
C24 N25 C26B C28B -114.7(11)
C21 N25 C26B C28B 54.5(13)
C27B C26B C28B O29B -85(3)
N25 C26B C28B O29B 164(3)
C27B C26B C28B O30B 100(3)
N25 C26B C28B O30B -12(3)
